data_7007151
loop_
_publ_author_name
'Dias, H. V. Rasika'
'Singh, Shreeyukta'

_publ_section_title
;
 Monomeric lithium triazapentadienyl complexes.
;
_journal_issue 16
_journal_name_full 'Dalton transactions (Cambridge, England : 2003)'
_journal_page_first 1995
_journal_page_last 2000
_journal_paper_doi 10.1039/b518464a
_journal_year 2006
_chemical_formula_sum 'C36 H42 F14 Li N3 O'
_chemical_formula_weight 805.67
_chemical_name_common (N((C3F7)C(Dipp)N)2)Li(THF)
_chemical_name_systematic
;
?
;
_space_group_IT_number 14
_symmetry_cell_setting monoclinic
_symmetry_space_group_name_Hall '-P 2ybc'
_symmetry_space_group_name_H-M 'P 1 21/c 1'
_atom_sites_solution_hydrogens geom
_atom_sites_solution_primary direct
_atom_sites_solution_secondary difmap
_audit_creation_method SHELXL-97
_cell_angle_alpha 90.00
_cell_angle_beta 91.4370(10)
_cell_angle_gamma 90.00
_cell_formula_units_Z 4
_cell_length_a 13.5910(5)
_cell_length_b 15.2401(6)
_cell_length_c 18.6510(7)
_cell_measurement_reflns_used 9372
_cell_measurement_temperature 100(2)
_cell_measurement_theta_max 28.30
_cell_measurement_theta_min 2.56
_cell_volume 3861.9(3)
_computing_cell_refinement 'Bruker SMART'
_computing_data_collection 'Bruker SMART'
_computing_data_reduction 'Bruker SAINT'
_computing_molecular_graphics 'Bruker SHELXTL'
_computing_publication_material 'Bruker SHELXTL'
_computing_structure_refinement 'SHELXL-97 (Sheldrick, 1997)'
_computing_structure_solution 'SHELXS-97 (Sheldrick, 1990)'
_diffrn_ambient_temperature 100(2)
_diffrn_measured_fraction_theta_full 1.000
_diffrn_measured_fraction_theta_max 1.000
_diffrn_measurement_device_type 'CCD area detector'
_diffrn_measurement_method 'phi and omega scans'
_diffrn_radiation_monochromator graphite
_diffrn_radiation_source 'fine-focus sealed tube'
_diffrn_radiation_type MoK\a
_diffrn_radiation_wavelength 0.71073
_diffrn_reflns_av_R_equivalents 0.0222
_diffrn_reflns_av_sigmaI/netI 0.0194
_diffrn_reflns_limit_h_max 16
_diffrn_reflns_limit_h_min -16
_diffrn_reflns_limit_k_max 18
_diffrn_reflns_limit_k_min -18
_diffrn_reflns_limit_l_max 23
_diffrn_reflns_limit_l_min -23
_diffrn_reflns_number 30755
_diffrn_reflns_theta_full 26.00
_diffrn_reflns_theta_max 26.00
_diffrn_reflns_theta_min 1.73
_exptl_absorpt_coefficient_mu 0.130
_exptl_absorpt_correction_T_max 0.9858
_exptl_absorpt_correction_T_min 0.9586
_exptl_absorpt_correction_type none
_exptl_absorpt_process_details SADABS
_exptl_crystal_colour colorless
_exptl_crystal_density_diffrn 1.386
_exptl_crystal_density_meas 0
_exptl_crystal_density_method 'not measured'
_exptl_crystal_description parallelpipeds
_exptl_crystal_F_000 1664
_exptl_crystal_size_max 0.33
_exptl_crystal_size_mid 0.19
_exptl_crystal_size_min 0.11
_refine_diff_density_max 0.804
_refine_diff_density_min -0.780
_refine_diff_density_rms 0.054
_refine_ls_extinction_method none
_refine_ls_goodness_of_fit_ref 1.045
_refine_ls_hydrogen_treatment mixed
_refine_ls_matrix_type full
_refine_ls_number_parameters 504
_refine_ls_number_reflns 7586
_refine_ls_number_restraints 0
_refine_ls_restrained_S_all 1.045
_refine_ls_R_factor_all 0.0646
_refine_ls_R_factor_gt 0.0558
_refine_ls_shift/su_max 0.001
_refine_ls_shift/su_mean 0.000
_refine_ls_structure_factor_coef Fsqd
_refine_ls_weighting_details 'calc w=1/[\s^2^(Fo^2^)+(0.0473P)^2^+4.9459P] where P=(Fo^2^+2Fc^2^)/3'
_refine_ls_weighting_scheme calc
_refine_ls_wR_factor_gt 0.1295
_refine_ls_wR_factor_ref 0.1362
_reflns_number_gt 6494
_reflns_number_total 7586
_reflns_threshold_expression >2sigma(I)
_cod_data_source_file b518464a.txt
_cod_data_source_block dias220s
_cod_depositor_comments
;
The following automatic conversions were performed:
'_symmetry_cell_setting' value 'Monoclinic' changed to 'monoclinic'
according to '/home/saulius/struct/CIF-dictionaries/cif_core.dic'
dictionary named 'cif_core.dic' version 2.4.1 from 2010-06-29.

Automatic conversion script
Id: cif_fix_enum 1527 2010-12-29 10:47:43Z saulius 
;
_cod_original_sg_symbol_H-M P2(1)/c
_cod_database_code 7007151

loop_
_symmetry_equiv_pos_as_xyz
'x, y, z'
'-x, y+1/2, -z+1/2'
'-x, -y, -z'
'x, -y-1/2, z-1/2'

loop_
_atom_site_label
_atom_site_type_symbol
_atom_site_fract_x
_atom_site_fract_y
_atom_site_fract_z
_atom_site_U_iso_or_equiv
_atom_site_adp_type
_atom_site_occupancy
_atom_site_symmetry_multiplicity
_atom_site_calc_flag
_atom_site_refinement_flags
_atom_site_disorder_assembly
_atom_site_disorder_group
Li Li 0.7801(3) 0.3591(2) 0.8004(2) 0.0288(8) Uani 1 1 d . . .
N1 N 0.84336(12) 0.24997(11) 0.82611(9) 0.0210(3) Uani 1 1 d . . .
N2 N 0.72297(12) 0.20512(11) 0.90955(9) 0.0228(4) Uani 1 1 d . . .
N3 N 0.66804(11) 0.34077(10) 0.85998(9) 0.0209(3) Uani 1 1 d . . .
O O 0.80672(11) 0.45421(10) 0.74239(8) 0.0297(3) Uani 1 1 d . . .
C1 C 0.80569(14) 0.19649(12) 0.87218(10) 0.0205(4) Uani 1 1 d . . .
C2 C 0.66159(14) 0.27384(13) 0.90230(11) 0.0217(4) Uani 1 1 d . . .
C3 C 0.85546(15) 0.10871(13) 0.89400(12) 0.0266(4) Uani 1 1 d . . .
C4 C 0.78557(15) 0.02906(13) 0.90172(12) 0.0263(4) Uani 1 1 d . . .
C5 C 0.83678(17) -0.06103(14) 0.89352(15) 0.0379(6) Uani 1 1 d . . .
C6 C 0.57731(15) 0.26411(13) 0.95595(11) 0.0265(4) Uani 1 1 d . . .
C7 C 0.53485(16) 0.17148(14) 0.96403(13) 0.0322(5) Uani 1 1 d . . .
C8 C 0.42881(18) 0.16952(16) 0.99325(15) 0.0418(6) Uani 1 1 d . . .
C9 C 0.93751(14) 0.23920(12) 0.79403(11) 0.0220(4) Uani 1 1 d . . .
C10 C 1.02325(15) 0.26257(13) 0.83321(11) 0.0255(4) Uani 1 1 d . . .
C11 C 1.11315(16) 0.25731(15) 0.79917(13) 0.0327(5) Uani 1 1 d . . .
H11 H 1.1719 0.2725 0.8249 0.039 Uiso 1 1 calc R . .
C12 C 1.11847(17) 0.23045(15) 0.72865(13) 0.0359(5) Uani 1 1 d . . .
H12 H 1.1805 0.2258 0.7066 0.043 Uiso 1 1 calc R . .
C13 C 1.03365(18) 0.21046(15) 0.69045(12) 0.0349(5) Uani 1 1 d . . .
H13 H 1.0379 0.1930 0.6417 0.042 Uiso 1 1 calc R . .
C14 C 0.94117(16) 0.21518(14) 0.72143(11) 0.0282(5) Uani 1 1 d . . .
C15 C 1.01901(16) 0.29738(14) 0.90970(12) 0.0299(5) Uani 1 1 d . . .
H15 H 0.9550 0.2782 0.9298 0.036 Uiso 1 1 calc R . .
C16 C 1.0199(2) 0.39759(17) 0.90901(16) 0.0508(7) Uani 1 1 d . . .
H16A H 1.0820 0.4184 0.8896 0.076 Uiso 1 1 calc R . .
H16B H 1.0134 0.4196 0.9580 0.076 Uiso 1 1 calc R . .
H16C H 0.9648 0.4191 0.8790 0.076 Uiso 1 1 calc R . .
C17 C 1.1013(2) 0.26186(17) 0.95866(14) 0.0427(6) Uani 1 1 d . . .
H17A H 1.1021 0.1976 0.9560 0.064 Uiso 1 1 calc R . .
H17B H 1.0899 0.2801 1.0082 0.064 Uiso 1 1 calc R . .
H17C H 1.1646 0.2850 0.9433 0.064 Uiso 1 1 calc R . .
C18 C 0.84857(19) 0.19481(19) 0.67764(13) 0.0437(6) Uani 1 1 d . . .
H18 H 0.7926 0.2224 0.7032 0.052 Uiso 1 1 calc R . .
C19 C 0.8274(4) 0.0991(3) 0.6734(3) 0.1112(19) Uani 1 1 d . . .
H19A H 0.8790 0.0699 0.6465 0.167 Uiso 1 1 calc R . .
H19B H 0.7635 0.0899 0.6489 0.167 Uiso 1 1 calc R . .
H19C H 0.8255 0.0746 0.7219 0.167 Uiso 1 1 calc R . .
C20 C 0.8490(4) 0.2342(4) 0.6038(2) 0.133(2) Uani 1 1 d . . .
H20A H 0.8914 0.1992 0.5731 0.200 Uiso 1 1 calc R . .
H20B H 0.8740 0.2945 0.6067 0.200 Uiso 1 1 calc R . .
H20C H 0.7818 0.2347 0.5834 0.200 Uiso 1 1 calc R . .
C21 C 0.59905(14) 0.41173(13) 0.85234(11) 0.0222(4) Uani 1 1 d . . .
C22 C 0.61746(15) 0.49051(13) 0.88926(12) 0.0258(4) Uani 1 1 d . . .
C23 C 0.55745(16) 0.56242(14) 0.87290(13) 0.0316(5) Uani 1 1 d . . .
H23 H 0.5683 0.6162 0.8976 0.038 Uiso 1 1 calc R . .
C24 C 0.48291(17) 0.55709(15) 0.82182(13) 0.0357(5) Uani 1 1 d . . .
H24 H 0.4434 0.6071 0.8112 0.043 Uiso 1 1 calc R . .
C25 C 0.46535(16) 0.47863(15) 0.78584(13) 0.0326(5) Uani 1 1 d . . .
H25 H 0.4135 0.4753 0.7508 0.039 Uiso 1 1 calc R . .
C26 C 0.52260(15) 0.40481(14) 0.80039(11) 0.0260(4) Uani 1 1 d . . .
C27 C 0.70117(16) 0.49904(14) 0.94442(12) 0.0300(5) Uani 1 1 d . . .
H27 H 0.7301 0.4394 0.9523 0.036 Uiso 1 1 calc R . .
C28 C 0.6660(2) 0.53264(19) 1.01656(13) 0.0445(6) Uani 1 1 d . . .
H28A H 0.6402 0.5923 1.0108 0.067 Uiso 1 1 calc R . .
H28B H 0.7212 0.5330 1.0513 0.067 Uiso 1 1 calc R . .
H28C H 0.6139 0.4941 1.0338 0.067 Uiso 1 1 calc R . .
C29 C 0.78254(19) 0.5589(2) 0.91697(14) 0.0476(7) Uani 1 1 d . . .
H29A H 0.8059 0.5362 0.8713 0.071 Uiso 1 1 calc R . .
H29B H 0.8373 0.5605 0.9522 0.071 Uiso 1 1 calc R . .
H29C H 0.7565 0.6183 0.9099 0.071 Uiso 1 1 calc R . .
C30 C 0.50683(16) 0.31990(14) 0.75835(12) 0.0301(5) Uani 1 1 d . . .
H30 H 0.5335 0.2707 0.7886 0.036 Uiso 1 1 calc R . .
C31 C 0.39858(18) 0.30004(19) 0.74150(16) 0.0467(6) Uani 1 1 d . . .
H31A H 0.3615 0.3021 0.7858 0.070 Uiso 1 1 calc R . .
H31B H 0.3926 0.2415 0.7202 0.070 Uiso 1 1 calc R . .
H31C H 0.3722 0.3438 0.7077 0.070 Uiso 1 1 calc R . .
C32 C 0.56589(19) 0.32264(17) 0.68964(14) 0.0413(6) Uani 1 1 d . . .
H32A H 0.5440 0.3725 0.6601 0.062 Uiso 1 1 calc R . .
H32B H 0.5555 0.2680 0.6628 0.062 Uiso 1 1 calc R . .
H32C H 0.6360 0.3292 0.7020 0.062 Uiso 1 1 calc R . .
C33 C 0.89628(17) 0.46967(18) 0.70376(13) 0.0384(6) Uani 1 1 d . . .
H33A H 0.9356 0.4152 0.7008 0.046 Uiso 1 1 calc R . .
H33B H 0.9368 0.5155 0.7278 0.046 Uiso 1 1 calc R . .
C34 C 0.8623(2) 0.4998(2) 0.62941(15) 0.0562(8) Uani 1 1 d . . .
H34A H 0.9013 0.5508 0.6137 0.067 Uiso 1 1 calc R . .
H34B H 0.8692 0.4518 0.5940 0.067 Uiso 1 1 calc R . .
C35 C 0.75597(19) 0.5245(2) 0.63682(14) 0.0491(7) Uani 1 1 d . . .
H35A H 0.7127 0.4830 0.6100 0.059 Uiso 1 1 calc R . .
H35B H 0.7437 0.5846 0.6185 0.059 Uiso 1 1 calc R . .
C36 C 0.73802(17) 0.51957(15) 0.71609(13) 0.0347(5) Uani 1 1 d . . .
H36A H 0.7507 0.5770 0.7394 0.042 Uiso 1 1 calc R . .
H36B H 0.6694 0.5016 0.7251 0.042 Uiso 1 1 calc R . .
F1 F 0.92286(10) 0.08386(9) 0.84574(9) 0.0489(4) Uani 1 1 d . . .
F2 F 0.90490(11) 0.11851(9) 0.95735(9) 0.0463(4) Uani 1 1 d . . .
F3 F 0.71394(10) 0.03214(8) 0.85113(8) 0.0388(3) Uani 1 1 d . . .
F4 F 0.74562(10) 0.02918(8) 0.96630(7) 0.0373(3) Uani 1 1 d . . .
F5 F 0.86135(13) -0.07570(10) 0.82635(10) 0.0586(5) Uani 1 1 d . . .
F6 F 0.91724(10) -0.06599(9) 0.93517(10) 0.0523(4) Uani 1 1 d . . .
F7 F 0.77582(10) -0.12459(9) 0.91282(10) 0.0508(4) Uani 1 1 d . . .
F8 F 0.61070(13) 0.28927(13) 1.02165(8) 0.0656(6) Uani 1 1 d . . .
F9 F 0.50175(12) 0.31693(11) 0.94008(11) 0.0674(6) Uani 1 1 d . . .
F10 F 0.59009(12) 0.12359(11) 1.00816(10) 0.0647(6) Uani 1 1 d . . .
F11 F 0.52954(11) 0.13301(11) 0.89913(10) 0.0636(5) Uani 1 1 d . . .
F12 F 0.36298(11) 0.19806(15) 0.94505(10) 0.0699(6) Uani 1 1 d . . .
F13 F 0.42190(9) 0.21886(9) 1.05178(7) 0.0362(3) Uani 1 1 d . . .
F14 F 0.40577(15) 0.08830(11) 1.00906(14) 0.0929(9) Uani 1 1 d . . .

loop_
_atom_site_aniso_label
_atom_site_aniso_U_11
_atom_site_aniso_U_22
_atom_site_aniso_U_33
_atom_site_aniso_U_23
_atom_site_aniso_U_13
_atom_site_aniso_U_12
Li 0.0261(17) 0.0247(17) 0.0360(19) 0.0097(15) 0.0088(15) 0.0050(14)
N1 0.0187(8) 0.0200(8) 0.0242(8) 0.0001(6) 0.0024(6) 0.0005(6)
N2 0.0210(8) 0.0186(8) 0.0290(9) 0.0022(7) 0.0040(7) -0.0004(6)
N3 0.0184(8) 0.0185(8) 0.0260(8) -0.0002(7) 0.0028(6) 0.0007(6)
O 0.0255(7) 0.0300(8) 0.0339(8) 0.0110(6) 0.0058(6) 0.0003(6)
C1 0.0199(9) 0.0178(9) 0.0237(9) -0.0014(7) -0.0008(7) 0.0000(7)
C2 0.0200(9) 0.0198(9) 0.0256(10) -0.0024(8) 0.0033(8) -0.0025(7)
C3 0.0207(10) 0.0205(10) 0.0389(12) 0.0041(9) 0.0037(9) 0.0013(8)
C4 0.0231(10) 0.0208(10) 0.0351(11) 0.0016(8) 0.0048(8) 0.0002(8)
C5 0.0318(12) 0.0201(11) 0.0624(16) 0.0047(10) 0.0134(11) -0.0001(9)
C6 0.0267(10) 0.0209(10) 0.0323(11) -0.0009(8) 0.0100(9) 0.0008(8)
C7 0.0285(11) 0.0229(11) 0.0457(13) -0.0032(10) 0.0126(10) -0.0027(9)
C8 0.0338(13) 0.0295(12) 0.0632(17) -0.0111(12) 0.0207(12) -0.0101(10)
C9 0.0225(10) 0.0166(9) 0.0272(10) 0.0045(8) 0.0056(8) 0.0025(7)
C10 0.0245(10) 0.0188(9) 0.0334(11) 0.0044(8) 0.0042(8) -0.0013(8)
C11 0.0238(10) 0.0287(11) 0.0460(13) 0.0056(10) 0.0069(9) -0.0025(9)
C12 0.0291(11) 0.0326(12) 0.0468(14) 0.0100(10) 0.0188(10) 0.0045(9)
C13 0.0464(14) 0.0308(12) 0.0281(11) 0.0058(9) 0.0143(10) 0.0115(10)
C14 0.0325(11) 0.0259(10) 0.0264(10) 0.0031(8) 0.0036(9) 0.0084(9)
C15 0.0257(10) 0.0280(11) 0.0360(12) -0.0048(9) -0.0005(9) -0.0050(9)
C16 0.0631(18) 0.0318(13) 0.0567(17) -0.0100(12) -0.0141(14) 0.0057(12)
C17 0.0478(15) 0.0391(14) 0.0408(14) -0.0027(11) -0.0086(11) 0.0021(11)
C18 0.0404(14) 0.0587(17) 0.0317(12) -0.0136(12) -0.0045(10) 0.0148(12)
C19 0.122(4) 0.084(3) 0.123(4) 0.008(3) -0.076(3) -0.041(3)
C20 0.147(5) 0.165(5) 0.083(3) 0.061(3) -0.079(3) -0.059(4)
C21 0.0197(9) 0.0198(9) 0.0276(10) 0.0033(8) 0.0071(8) 0.0022(7)
C22 0.0237(10) 0.0225(10) 0.0315(11) -0.0006(8) 0.0066(8) 0.0006(8)
C23 0.0325(11) 0.0208(10) 0.0418(13) -0.0027(9) 0.0070(10) 0.0030(9)
C24 0.0329(12) 0.0265(11) 0.0478(14) 0.0048(10) 0.0026(10) 0.0114(9)
C25 0.0263(11) 0.0335(12) 0.0378(12) 0.0048(10) -0.0017(9) 0.0050(9)
C26 0.0230(10) 0.0249(10) 0.0303(11) 0.0004(8) 0.0041(8) 0.0000(8)
C27 0.0304(11) 0.0229(10) 0.0365(12) -0.0059(9) -0.0013(9) 0.0011(9)
C28 0.0442(14) 0.0578(17) 0.0316(13) -0.0017(12) 0.0059(11) -0.0023(12)
C29 0.0381(14) 0.0656(18) 0.0393(14) -0.0118(13) 0.0026(11) -0.0182(13)
C30 0.0269(11) 0.0271(11) 0.0360(12) -0.0022(9) -0.0046(9) 0.0000(9)
C31 0.0307(13) 0.0480(15) 0.0611(17) -0.0136(13) -0.0044(12) -0.0061(11)
C32 0.0409(13) 0.0410(14) 0.0421(14) -0.0126(11) 0.0031(11) -0.0022(11)
C33 0.0258(11) 0.0495(15) 0.0401(13) 0.0167(11) 0.0076(10) -0.0010(10)
C34 0.0416(15) 0.085(2) 0.0420(15) 0.0268(15) 0.0099(12) 0.0113(15)
C35 0.0365(13) 0.0703(19) 0.0405(14) 0.0201(13) -0.0004(11) 0.0037(13)
C36 0.0331(12) 0.0281(11) 0.0432(13) 0.0096(10) 0.0055(10) 0.0039(9)
F1 0.0387(8) 0.0238(7) 0.0860(11) 0.0152(7) 0.0370(8) 0.0104(6)
F2 0.0428(8) 0.0299(7) 0.0648(10) 0.0116(7) -0.0284(7) -0.0054(6)
F3 0.0338(7) 0.0275(7) 0.0545(9) -0.0090(6) -0.0115(6) 0.0005(5)
F4 0.0405(7) 0.0273(7) 0.0450(8) 0.0077(6) 0.0186(6) 0.0024(6)
F5 0.0734(11) 0.0291(8) 0.0750(11) -0.0104(7) 0.0335(9) 0.0077(7)
F6 0.0319(7) 0.0291(7) 0.0959(13) 0.0212(8) 0.0022(8) 0.0061(6)
F7 0.0381(8) 0.0198(7) 0.0953(13) 0.0048(7) 0.0188(8) -0.0025(6)
F8 0.0669(11) 0.0891(13) 0.0421(9) -0.0330(9) 0.0292(8) -0.0519(10)
F9 0.0463(9) 0.0550(10) 0.1032(14) 0.0471(10) 0.0485(9) 0.0302(8)
F10 0.0502(9) 0.0562(10) 0.0898(13) 0.0479(9) 0.0417(9) 0.0281(8)
F11 0.0444(9) 0.0624(11) 0.0855(12) -0.0504(10) 0.0325(8) -0.0270(8)
F12 0.0240(7) 0.1166(16) 0.0690(11) -0.0369(11) 0.0018(7) -0.0098(9)
F13 0.0307(7) 0.0378(7) 0.0408(7) -0.0013(6) 0.0136(6) -0.0019(6)
F14 0.0756(13) 0.0333(9) 0.174(2) -0.0157(11) 0.0863(15) -0.0212(9)

loop_
_atom_type_symbol
_atom_type_description
_atom_type_scat_dispersion_real
_atom_type_scat_dispersion_imag
_atom_type_scat_source
C C 0.0033 0.0016 'International Tables Vol C Tables 4.2.6.8 and 6.1.1.4'
H H 0.0000 0.0000 'International Tables Vol C Tables 4.2.6.8 and 6.1.1.4'
N N 0.0061 0.0033 'International Tables Vol C Tables 4.2.6.8 and 6.1.1.4'
F F 0.0171 0.0103 'International Tables Vol C Tables 4.2.6.8 and 6.1.1.4'
Li Li -0.0003 0.0001 'International Tables Vol C Tables 4.2.6.8 and 6.1.1.4'
O O 0.0106 0.0060 'International Tables Vol C Tables 4.2.6.8 and 6.1.1.4'

loop_
_geom_angle_atom_site_label_1
_geom_angle_atom_site_label_2
_geom_angle_atom_site_label_3
_geom_angle
_geom_angle_site_symmetry_1
_geom_angle_site_symmetry_3
_geom_angle_publ_flag
O Li N1 136.8(2) . . ?
O Li N3 128.3(2) . . ?
N1 Li N3 94.91(16) . . ?
O Li C21 99.52(15) . . ?
N1 Li C21 123.69(16) . . ?
N3 Li C21 28.80(8) . . ?
C1 N1 C9 125.05(16) . . ?
C1 N1 Li 121.68(17) . . ?
C9 N1 Li 113.07(16) . . ?
C2 N2 C1 123.32(17) . . ?
C2 N3 C21 126.87(16) . . ?
C2 N3 Li 122.16(17) . . ?
C21 N3 Li 110.91(16) . . ?
C36 O C33 105.26(16) . . ?
C36 O Li 127.24(17) . . ?
C33 O Li 126.68(17) . . ?
N1 C1 N2 129.09(18) . . ?
N1 C1 C3 122.62(17) . . ?
N2 C1 C3 108.28(16) . . ?
N3 C2 N2 128.64(18) . . ?
N3 C2 C6 122.19(17) . . ?
N2 C2 C6 109.15(17) . . ?
F2 C3 F1 106.38(17) . . ?
F2 C3 C1 109.77(17) . . ?
F1 C3 C1 111.42(17) . . ?
F2 C3 C4 107.30(17) . . ?
F1 C3 C4 105.61(17) . . ?
C1 C3 C4 115.85(16) . . ?
F4 C4 F3 109.33(17) . . ?
F4 C4 C5 106.53(17) . . ?
F3 C4 C5 106.38(18) . . ?
F4 C4 C3 110.31(17) . . ?
F3 C4 C3 110.08(17) . . ?
C5 C4 C3 114.02(17) . . ?
F5 C5 F6 108.7(2) . . ?
F5 C5 F7 107.9(2) . . ?
F6 C5 F7 108.0(2) . . ?
F5 C5 C4 111.6(2) . . ?
F6 C5 C4 111.0(2) . . ?
F7 C5 C4 109.54(18) . . ?
F9 C6 F8 105.63(19) . . ?
F9 C6 C7 106.75(18) . . ?
F8 C6 C7 106.91(18) . . ?
F9 C6 C2 112.17(17) . . ?
F8 C6 C2 108.78(17) . . ?
C7 C6 C2 115.99(17) . . ?
F10 C7 F11 109.7(2) . . ?
F10 C7 C6 111.13(19) . . ?
F11 C7 C6 108.94(19) . . ?
F10 C7 C8 106.78(19) . . ?
F11 C7 C8 106.14(19) . . ?
C6 C7 C8 113.99(18) . . ?
F14 C8 F12 107.5(2) . . ?
F14 C8 F13 109.1(2) . . ?
F12 C8 F13 108.1(2) . . ?
F14 C8 C7 109.0(2) . . ?
F12 C8 C7 111.8(2) . . ?
F13 C8 C7 111.2(2) . . ?
C14 C9 C10 121.20(18) . . ?
C14 C9 N1 119.02(18) . . ?
C10 C9 N1 119.36(18) . . ?
C11 C10 C9 118.3(2) . . ?
C11 C10 C15 120.0(2) . . ?
C9 C10 C15 121.62(18) . . ?
C12 C11 C10 121.2(2) . . ?
C12 C11 H11 119.4 . . ?
C10 C11 H11 119.4 . . ?
C13 C12 C11 119.7(2) . . ?
C13 C12 H12 120.1 . . ?
C11 C12 H12 120.1 . . ?
C12 C13 C14 121.7(2) . . ?
C12 C13 H13 119.1 . . ?
C14 C13 H13 119.1 . . ?
C13 C14 C9 117.8(2) . . ?
C13 C14 C18 120.6(2) . . ?
C9 C14 C18 121.59(19) . . ?
C10 C15 C17 113.12(19) . . ?
C10 C15 C16 109.9(2) . . ?
C17 C15 C16 110.8(2) . . ?
C10 C15 H15 107.6 . . ?
C17 C15 H15 107.6 . . ?
C16 C15 H15 107.6 . . ?
C15 C16 H16A 109.5 . . ?
C15 C16 H16B 109.5 . . ?
H16A C16 H16B 109.5 . . ?
C15 C16 H16C 109.5 . . ?
H16A C16 H16C 109.5 . . ?
H16B C16 H16C 109.5 . . ?
C15 C17 H17A 109.5 . . ?
C15 C17 H17B 109.5 . . ?
H17A C17 H17B 109.5 . . ?
C15 C17 H17C 109.5 . . ?
H17A C17 H17C 109.5 . . ?
H17B C17 H17C 109.5 . . ?
C19 C18 C20 110.3(3) . . ?
C19 C18 C14 112.8(2) . . ?
C20 C18 C14 113.0(3) . . ?
C19 C18 H18 106.8 . . ?
C20 C18 H18 106.8 . . ?
C14 C18 H18 106.8 . . ?
C18 C19 H19A 109.5 . . ?
C18 C19 H19B 109.5 . . ?
H19A C19 H19B 109.5 . . ?
C18 C19 H19C 109.5 . . ?
H19A C19 H19C 109.5 . . ?
H19B C19 H19C 109.5 . . ?
C18 C20 H20A 109.5 . . ?
C18 C20 H20B 109.5 . . ?
H20A C20 H20B 109.5 . . ?
C18 C20 H20C 109.5 . . ?
H20A C20 H20C 109.5 . . ?
H20B C20 H20C 109.5 . . ?
C22 C21 C26 121.44(18) . . ?
C22 C21 N3 119.18(18) . . ?
C26 C21 N3 118.76(18) . . ?
C22 C21 Li 105.59(15) . . ?
C26 C21 Li 112.50(15) . . ?
N3 C21 Li 40.29(11) . . ?
C23 C22 C21 117.9(2) . . ?
C23 C22 C27 120.28(19) . . ?
C21 C22 C27 121.77(18) . . ?
C24 C23 C22 121.4(2) . . ?
C24 C23 H23 119.3 . . ?
C22 C23 H23 119.3 . . ?
C23 C24 C25 120.0(2) . . ?
C23 C24 H24 120.0 . . ?
C25 C24 H24 120.0 . . ?
C24 C25 C26 120.9(2) . . ?
C24 C25 H25 119.5 . . ?
C26 C25 H25 119.5 . . ?
C25 C26 C21 118.3(2) . . ?
C25 C26 C30 121.01(19) . . ?
C21 C26 C30 120.63(18) . . ?
C22 C27 C28 112.28(19) . . ?
C22 C27 C29 111.04(19) . . ?
C28 C27 C29 109.8(2) . . ?
C22 C27 H27 107.8 . . ?
C28 C27 H27 107.8 . . ?
C29 C27 H27 107.8 . . ?
C27 C28 H28A 109.5 . . ?
C27 C28 H28B 109.5 . . ?
H28A C28 H28B 109.5 . . ?
C27 C28 H28C 109.5 . . ?
H28A C28 H28C 109.5 . . ?
H28B C28 H28C 109.5 . . ?
C27 C29 H29A 109.5 . . ?
C27 C29 H29B 109.5 . . ?
H29A C29 H29B 109.5 . . ?
C27 C29 H29C 109.5 . . ?
H29A C29 H29C 109.5 . . ?
H29B C29 H29C 109.5 . . ?
C26 C30 C31 113.34(19) . . ?
C26 C30 C32 109.72(18) . . ?
C31 C30 C32 110.9(2) . . ?
C26 C30 H30 107.6 . . ?
C31 C30 H30 107.6 . . ?
C32 C30 H30 107.6 . . ?
C30 C31 H31A 109.5 . . ?
C30 C31 H31B 109.5 . . ?
H31A C31 H31B 109.5 . . ?
C30 C31 H31C 109.5 . . ?
H31A C31 H31C 109.5 . . ?
H31B C31 H31C 109.5 . . ?
C30 C32 H32A 109.5 . . ?
C30 C32 H32B 109.5 . . ?
H32A C32 H32B 109.5 . . ?
C30 C32 H32C 109.5 . . ?
H32A C32 H32C 109.5 . . ?
H32B C32 H32C 109.5 . . ?
O C33 C34 105.22(19) . . ?
O C33 H33A 110.7 . . ?
C34 C33 H33A 110.7 . . ?
O C33 H33B 110.7 . . ?
C34 C33 H33B 110.7 . . ?
H33A C33 H33B 108.8 . . ?
C35 C34 C33 105.2(2) . . ?
C35 C34 H34A 110.7 . . ?
C33 C34 H34A 110.7 . . ?
C35 C34 H34B 110.7 . . ?
C33 C34 H34B 110.7 . . ?
H34A C34 H34B 108.8 . . ?
C34 C35 C36 104.9(2) . . ?
C34 C35 H35A 110.8 . . ?
C36 C35 H35A 110.8 . . ?
C34 C35 H35B 110.8 . . ?
C36 C35 H35B 110.8 . . ?
H35A C35 H35B 108.8 . . ?
O C36 C35 104.39(19) . . ?
O C36 H36A 110.9 . . ?
C35 C36 H36A 110.9 . . ?
O C36 H36B 110.9 . . ?
C35 C36 H36B 110.9 . . ?
H36A C36 H36B 108.9 . . ?

loop_
_geom_bond_atom_site_label_1
_geom_bond_atom_site_label_2
_geom_bond_distance
_geom_bond_site_symmetry_2
_geom_bond_publ_flag
Li O 1.850(4) . ?
Li N1 1.927(4) . ?
Li N3 1.928(4) . ?
Li C21 2.785(4) . ?
N1 C1 1.299(3) . ?
N1 C9 1.436(2) . ?
N2 C2 1.344(3) . ?
N2 C1 1.344(3) . ?
N3 C2 1.294(3) . ?
N3 C21 1.436(2) . ?
O C36 1.443(3) . ?
O C33 1.449(3) . ?
C1 C3 1.549(3) . ?
C2 C6 1.547(3) . ?
C3 F2 1.353(3) . ?
C3 F1 1.354(2) . ?
C3 C4 1.550(3) . ?
C4 F4 1.334(2) . ?
C4 F3 1.339(3) . ?
C4 C5 1.549(3) . ?
C5 F5 1.324(3) . ?
C5 F6 1.328(3) . ?
C5 F7 1.330(3) . ?
C6 F9 1.332(3) . ?
C6 F8 1.351(3) . ?
C6 C7 1.534(3) . ?
C7 F10 1.320(3) . ?
C7 F11 1.345(3) . ?
C7 C8 1.554(3) . ?
C8 F14 1.312(3) . ?
C8 F12 1.326(3) . ?
C8 F13 1.331(3) . ?
C9 C14 1.405(3) . ?
C9 C10 1.406(3) . ?
C10 C11 1.393(3) . ?
C10 C15 1.525(3) . ?
C11 C12 1.381(3) . ?
C11 H11 0.9500 . ?
C12 C13 1.374(4) . ?
C12 H12 0.9500 . ?
C13 C14 1.398(3) . ?
C13 H13 0.9500 . ?
C14 C18 1.515(3) . ?
C15 C17 1.525(3) . ?
C15 C16 1.527(3) . ?
C15 H15 1.0000 . ?
C16 H16A 0.9800 . ?
C16 H16B 0.9800 . ?
C16 H16C 0.9800 . ?
C17 H17A 0.9800 . ?
C17 H17B 0.9800 . ?
C17 H17C 0.9800 . ?
C18 C19 1.488(5) . ?
C18 C20 1.503(5) . ?
C18 H18 1.0000 . ?
C19 H19A 0.9800 . ?
C19 H19B 0.9800 . ?
C19 H19C 0.9800 . ?
C20 H20A 0.9800 . ?
C20 H20B 0.9800 . ?
C20 H20C 0.9800 . ?
C21 C22 1.403(3) . ?
C21 C26 1.407(3) . ?
C22 C23 1.395(3) . ?
C22 C27 1.520(3) . ?
C23 C24 1.376(3) . ?
C23 H23 0.9500 . ?
C24 C25 1.389(3) . ?
C24 H24 0.9500 . ?
C25 C26 1.391(3) . ?
C25 H25 0.9500 . ?
C26 C30 1.525(3) . ?
C27 C28 1.528(3) . ?
C27 C29 1.531(3) . ?
C27 H27 1.0000 . ?
C28 H28A 0.9800 . ?
C28 H28B 0.9800 . ?
C28 H28C 0.9800 . ?
C29 H29A 0.9800 . ?
C29 H29B 0.9800 . ?
C29 H29C 0.9800 . ?
C30 C31 1.527(3) . ?
C30 C32 1.530(3) . ?
C30 H30 1.0000 . ?
C31 H31A 0.9800 . ?
C31 H31B 0.9800 . ?
C31 H31C 0.9800 . ?
C32 H32A 0.9800 . ?
C32 H32B 0.9800 . ?
C32 H32C 0.9800 . ?
C33 C34 1.521(3) . ?
C33 H33A 0.9900 . ?
C33 H33B 0.9900 . ?
C34 C35 1.503(4) . ?
C34 H34A 0.9900 . ?
C34 H34B 0.9900 . ?
C35 C36 1.507(3) . ?
C35 H35A 0.9900 . ?
C35 H35B 0.9900 . ?
C36 H36A 0.9900 . ?
C36 H36B 0.9900 . ?
